data_1551737
loop_
_publ_author_name
'GEIER, Michael J.'
'VOGELS, Christopher M.'
'DECKEN, Andreas'
'WESTCOTT, Stephen A.'

_publ_section_title
;
 Synthesis and Molecular Structure of
 4,6-Di-tert-butyl-2-mesitylbenzo-[d][1,3,2]dioxaborole
;
_journal_name_full 'X-ray Structure Analysis Online'
_journal_page_first 33
_journal_paper_doi 10.2116/xraystruct.27.33
_journal_volume 27
_journal_year 2011
_chemical_formula_moiety 'C23 H31 B O2'
_chemical_formula_sum 'C23 H31 B O2'
_chemical_formula_weight 350.29
_space_group_IT_number 14
_space_group_name_Hall '-P 2yn'
_space_group_name_H-M_alt 'P 1 21/n 1'
_symmetry_cell_setting monoclinic
_symmetry_Int_Tables_number 14
_symmetry_space_group_name_Hall '-P 2yn'
_symmetry_space_group_name_H-M 'P 1 21/n 1'
_atom_sites_solution_hydrogens geom
_atom_sites_solution_primary direct
_atom_sites_solution_secondary difmap
_audit_creation_method SHELXL-97
_cell_angle_alpha 90.00
_cell_angle_beta 113.712(3)
_cell_angle_gamma 90.00
_cell_formula_units_Z 4
_cell_length_a 15.017(3)
_cell_length_b 9.6038(19)
_cell_length_c 15.896(3)
_cell_measurement_reflns_used 4471
_cell_measurement_temperature 198(1)
_cell_measurement_theta_max 27.47
_cell_measurement_theta_min 2.41
_cell_volume 2099.0(7)
_computing_cell_refinement 'Bruker SMART'
_computing_data_collection 'Bruker SMART'
_computing_data_reduction 'Bruker SAINT'
_computing_molecular_graphics 'Bruker SHELXTL (Sheldrick, 2008)'
_computing_publication_material 'Bruker SHELXTL (Sheldrick, 2008)'
_computing_structure_refinement 'SHELXL-97 (Sheldrick, 2008)'
_computing_structure_solution 'SHELXS-97 (Sheldrick, 2008)'
_diffrn_ambient_temperature 198(1)
_diffrn_measured_fraction_theta_full 1.000
_diffrn_measured_fraction_theta_max 0.976
_diffrn_measurement_device_type 'Bruker AXS SMART1000/P4'
_diffrn_measurement_method 'phi and omega scans'
_diffrn_radiation_monochromator graphite
_diffrn_radiation_probe x-ray
_diffrn_radiation_type MoK\a
_diffrn_radiation_wavelength 0.71073
_diffrn_reflns_av_R_equivalents 0.0236
_diffrn_reflns_av_sigmaI/netI 0.0264
_diffrn_reflns_limit_h_max 19
_diffrn_reflns_limit_h_min -18
_diffrn_reflns_limit_k_max 12
_diffrn_reflns_limit_k_min -11
_diffrn_reflns_limit_l_max 20
_diffrn_reflns_limit_l_min -18
_diffrn_reflns_number 14067
_diffrn_reflns_theta_full 25.00
_diffrn_reflns_theta_max 27.49
_diffrn_reflns_theta_min 1.58
_diffrn_source 'fine-focus sealed tube'
_diffrn_source_type K760
_diffrn_standards_decay_% 0
_diffrn_standards_interval_count 0
_diffrn_standards_interval_time 0
_diffrn_standards_number 0
_exptl_absorpt_coefficient_mu 0.068
_exptl_absorpt_correction_T_max 0.9833
_exptl_absorpt_correction_T_min 0.9734
_exptl_absorpt_correction_type multi-scan
_exptl_absorpt_process_details 'SADABS (Sheldrick, 2004)'
_exptl_crystal_colour Colourless
_exptl_crystal_density_diffrn 1.108
_exptl_crystal_density_method 'not measured'
_exptl_crystal_description Irregular
_exptl_crystal_F_000 760
_exptl_crystal_size_max 0.40
_exptl_crystal_size_mid 0.35
_exptl_crystal_size_min 0.25
_refine_diff_density_max 0.252
_refine_diff_density_min -0.167
_refine_diff_density_rms 0.035
_refine_ls_extinction_method none
_refine_ls_goodness_of_fit_ref 1.062
_refine_ls_hydrogen_treatment constr
_refine_ls_matrix_type full
_refine_ls_number_parameters 274
_refine_ls_number_reflns 4709
_refine_ls_number_restraints 0
_refine_ls_restrained_S_all 1.062
_refine_ls_R_factor_all 0.0713
_refine_ls_R_factor_gt 0.0430
_refine_ls_shift/su_max 0.000
_refine_ls_shift/su_mean 0.000
_refine_ls_structure_factor_coef Fsqd
_refine_ls_weighting_details 'calc w=1/[\s^2^(Fo^2^)+(0.0463P)^2^+0.8329P] where P=(Fo^2^+2Fc^2^)/3'
_refine_ls_weighting_scheme calc
_refine_ls_wR_factor_gt 0.1032
_refine_ls_wR_factor_ref 0.1298
_reflns_number_gt 3328
_reflns_number_total 4709
_reflns_threshold_expression 'I > 2\s(I)'
_cod_data_source_file 27_33_1.cif
_cod_data_source_block sw080720
_cod_original_sg_symbol_Hall '-P 2yn '
_cod_original_sg_symbol_H-M 'P 21/n'
_cod_database_code 1551737

loop_
_symmetry_equiv_pos_as_xyz
'x, y, z'
'-x+1/2, y+1/2, -z+1/2'
'-x, -y, -z'
'x-1/2, -y-1/2, z-1/2'

loop_
_atom_site_label
_atom_site_type_symbol
_atom_site_fract_x
_atom_site_fract_y
_atom_site_fract_z
_atom_site_U_iso_or_equiv
_atom_site_adp_type
_atom_site_occupancy
_atom_site_symmetry_multiplicity
_atom_site_calc_flag
_atom_site_refinement_flags
_atom_site_disorder_assembly
_atom_site_disorder_group
B1 B 0.40282(13) 0.48812(18) 0.08650(12) 0.0350(4) Uani 1 1 d . . .
O1 O 0.46404(7) 0.47878(11) 0.17905(7) 0.0352(3) Uani 1 1 d . . .
O2 O 0.34724(7) 0.36780(11) 0.05760(7) 0.0378(3) Uani 1 1 d . . .
C1 C 0.39752(11) 0.61411(16) 0.02370(10) 0.0354(3) Uani 1 1 d . . .
C2 C 0.48154(11) 0.69235(16) 0.03700(11) 0.0359(3) Uani 1 1 d . . .
C3 C 0.47674(12) 0.79805(17) -0.02479(11) 0.0402(4) Uani 1 1 d . . .
H3 H 0.5338 0.8498 -0.0156 0.048 Uiso 1 1 calc R . .
C4 C 0.39131(13) 0.82995(17) -0.09924(11) 0.0410(4) Uani 1 1 d . . .
C5 C 0.30835(13) 0.75572(18) -0.11028(11) 0.0434(4) Uani 1 1 d . . .
H5 H 0.2488 0.7783 -0.1600 0.052 Uiso 1 1 calc R . .
C6 C 0.30969(12) 0.64901(17) -0.05068(11) 0.0408(4) Uani 1 1 d . . .
C7 C 0.57783(12) 0.66560(18) 0.11667(11) 0.0430(4) Uani 1 1 d . . .
H7A H 0.6290 0.7195 0.1082 0.065 Uiso 1 1 calc R . .
H7B H 0.5935 0.5662 0.1193 0.065 Uiso 1 1 calc R . .
H7C H 0.5734 0.6938 0.1741 0.065 Uiso 1 1 calc R . .
C8 C 0.38908(15) 0.94112(19) -0.16725(13) 0.0521(5) Uani 1 1 d . . .
H8A H 0.4060 0.8998 -0.2153 0.078 Uiso 1 1 calc R . .
H8B H 0.4361 1.0142 -0.1354 0.078 Uiso 1 1 calc R . .
H8C H 0.3237 0.9815 -0.1952 0.078 Uiso 1 1 calc R . .
C9 C 0.21513(13) 0.5748(2) -0.06791(14) 0.0603(6) Uani 1 1 d . . .
H9A H 0.1613 0.6244 -0.1155 0.091 Uiso 1 1 calc R . .
H9B H 0.2045 0.5724 -0.0110 0.091 Uiso 1 1 calc R . .
H9C H 0.2183 0.4794 -0.0884 0.091 Uiso 1 1 calc R . .
C10 C 0.44583(10) 0.34917(15) 0.20769(10) 0.0306(3) Uani 1 1 d . . .
C11 C 0.48659(10) 0.28996(16) 0.29444(10) 0.0317(3) Uani 1 1 d . . .
C12 C 0.45061(10) 0.15700(16) 0.29979(10) 0.0337(3) Uani 1 1 d . . .
H12 H 0.4755 0.1116 0.3578 0.040 Uiso 1 1 calc R . .
C13 C 0.38058(10) 0.08659(16) 0.22554(11) 0.0336(3) Uani 1 1 d . A .
C14 C 0.34304(11) 0.15103(16) 0.13977(11) 0.0354(3) Uani 1 1 d . . .
H14 H 0.2964 0.1059 0.0874 0.043 Uiso 1 1 calc R . .
C15 C 0.37618(10) 0.28220(16) 0.13402(10) 0.0326(3) Uani 1 1 d . . .
C16 C 0.56472(11) 0.36359(17) 0.37611(10) 0.0377(4) Uani 1 1 d . . .
C17 C 0.58603(13) 0.2850(2) 0.46588(11) 0.0484(4) Uani 1 1 d . . .
H17A H 0.5255 0.2727 0.4746 0.073 Uiso 1 1 calc R . .
H17B H 0.6325 0.3383 0.5174 0.073 Uiso 1 1 calc R . .
H17C H 0.6137 0.1936 0.4631 0.073 Uiso 1 1 calc R . .
C18 C 0.65802(12) 0.3729(2) 0.35904(13) 0.0520(5) Uani 1 1 d . . .
H18A H 0.6817 0.2789 0.3557 0.078 Uiso 1 1 calc R . .
H18B H 0.7077 0.4241 0.4095 0.078 Uiso 1 1 calc R . .
H18C H 0.6443 0.4217 0.3010 0.078 Uiso 1 1 calc R . .
C19 C 0.53115(15) 0.51083(19) 0.38663(13) 0.0548(5) Uani 1 1 d . . .
H19A H 0.5197 0.5646 0.3308 0.082 Uiso 1 1 calc R . .
H19B H 0.5815 0.5566 0.4395 0.082 Uiso 1 1 calc R . .
H19C H 0.4708 0.5054 0.3963 0.082 Uiso 1 1 calc R . .
C20 C 0.34516(12) -0.05852(16) 0.23857(12) 0.0401(4) Uani 1 1 d . . .
C21 C 0.4277(2) -0.1588(3) 0.2751(3) 0.0739(12) Uani 0.64 1 d P A 1
H21A H 0.4034 -0.2497 0.2844 0.111 Uiso 0.64 1 calc PR A 1
H21B H 0.4759 -0.1245 0.3338 0.111 Uiso 0.64 1 calc PR A 1
H21C H 0.4580 -0.1681 0.2311 0.111 Uiso 0.64 1 calc PR A 1
C22 C 0.2683(3) -0.1195(3) 0.1475(3) 0.0715(11) Uani 0.64 1 d P A 1
H22A H 0.2464 -0.2105 0.1597 0.107 Uiso 0.64 1 calc PR A 1
H22B H 0.2975 -0.1303 0.1028 0.107 Uiso 0.64 1 calc PR A 1
H22C H 0.2126 -0.0561 0.1227 0.107 Uiso 0.64 1 calc PR A 1
C23 C 0.2947(3) -0.0454(4) 0.3056(3) 0.0741(11) Uani 0.64 1 d P A 1
H23A H 0.2386 0.0170 0.2794 0.111 Uiso 0.64 1 calc PR A 1
H23B H 0.3407 -0.0075 0.3643 0.111 Uiso 0.64 1 calc PR A 1
H23C H 0.2727 -0.1375 0.3158 0.111 Uiso 0.64 1 calc PR A 1
C21' C 0.2390(4) -0.0590(7) 0.2046(6) 0.079(2) Uani 0.36 1 d P A 2
H21D H 0.2108 -0.0261 0.1408 0.119 Uiso 0.36 1 calc PR A 2
H21E H 0.2187 0.0026 0.2427 0.119 Uiso 0.36 1 calc PR A 2
H21F H 0.2163 -0.1539 0.2074 0.119 Uiso 0.36 1 calc PR A 2
C22' C 0.3908(6) -0.1080(6) 0.3394(4) 0.0716(19) Uani 0.36 1 d P A 2
H22D H 0.3754 -0.0411 0.3782 0.107 Uiso 0.36 1 calc PR A 2
H22E H 0.4615 -0.1148 0.3598 0.107 Uiso 0.36 1 calc PR A 2
H22F H 0.3643 -0.1995 0.3443 0.107 Uiso 0.36 1 calc PR A 2
C23' C 0.3810(7) -0.1615(6) 0.1846(6) 0.085(2) Uani 0.36 1 d P A 2
H23D H 0.3591 -0.2557 0.1906 0.127 Uiso 0.36 1 calc PR A 2
H23E H 0.4522 -0.1595 0.2093 0.127 Uiso 0.36 1 calc PR A 2
H23F H 0.3544 -0.1348 0.1196 0.127 Uiso 0.36 1 calc PR A 2

loop_
_atom_site_aniso_label
_atom_site_aniso_U_11
_atom_site_aniso_U_22
_atom_site_aniso_U_33
_atom_site_aniso_U_23
_atom_site_aniso_U_13
_atom_site_aniso_U_12
B1 0.0347(8) 0.0318(9) 0.0372(9) 0.0019(7) 0.0132(7) 0.0001(7)
O1 0.0392(6) 0.0283(5) 0.0346(6) 0.0038(4) 0.0111(5) -0.0028(4)
O2 0.0406(6) 0.0323(6) 0.0335(6) 0.0067(4) 0.0076(5) -0.0034(5)
C1 0.0393(8) 0.0292(8) 0.0357(8) 0.0020(6) 0.0129(6) 0.0007(6)
C2 0.0417(8) 0.0304(8) 0.0370(8) -0.0001(6) 0.0172(7) -0.0002(6)
C3 0.0481(9) 0.0334(8) 0.0450(9) 0.0007(7) 0.0249(8) -0.0028(7)
C4 0.0576(10) 0.0303(8) 0.0411(9) 0.0043(7) 0.0261(8) 0.0059(7)
C5 0.0489(9) 0.0382(9) 0.0389(9) 0.0082(7) 0.0134(7) 0.0071(7)
C6 0.0415(8) 0.0359(9) 0.0410(9) 0.0052(7) 0.0123(7) 0.0003(7)
C7 0.0408(9) 0.0422(9) 0.0440(9) 0.0026(7) 0.0150(7) -0.0048(7)
C8 0.0733(12) 0.0411(10) 0.0490(10) 0.0125(8) 0.0319(9) 0.0053(9)
C9 0.0408(9) 0.0600(12) 0.0630(12) 0.0227(10) 0.0029(9) -0.0058(9)
C10 0.0310(7) 0.0253(7) 0.0369(8) 0.0029(6) 0.0151(6) 0.0010(6)
C11 0.0303(7) 0.0323(8) 0.0330(7) 0.0009(6) 0.0133(6) 0.0050(6)
C12 0.0342(7) 0.0339(8) 0.0348(8) 0.0066(6) 0.0158(6) 0.0060(6)
C13 0.0323(7) 0.0291(8) 0.0426(8) 0.0059(6) 0.0185(6) 0.0048(6)
C14 0.0324(7) 0.0316(8) 0.0390(8) 0.0010(6) 0.0109(6) -0.0026(6)
C15 0.0312(7) 0.0325(8) 0.0323(7) 0.0053(6) 0.0111(6) 0.0025(6)
C16 0.0380(8) 0.0380(9) 0.0332(8) 0.0004(7) 0.0103(7) 0.0018(7)
C17 0.0490(10) 0.0549(11) 0.0340(9) 0.0023(8) 0.0092(7) 0.0004(8)
C18 0.0387(9) 0.0652(12) 0.0473(10) -0.0011(9) 0.0121(8) -0.0084(8)
C19 0.0678(12) 0.0427(10) 0.0437(10) -0.0089(8) 0.0118(9) 0.0034(9)
C20 0.0390(8) 0.0305(8) 0.0508(10) 0.0091(7) 0.0179(7) -0.0001(6)
C21 0.0553(19) 0.0318(16) 0.127(4) 0.022(2) 0.029(2) 0.0089(14)
C22 0.077(2) 0.0378(17) 0.078(2) 0.0081(16) 0.008(2) -0.0216(17)
C23 0.081(2) 0.060(2) 0.105(3) 0.011(2) 0.062(2) -0.0153(19)
C21' 0.045(3) 0.058(4) 0.127(7) 0.034(4) 0.028(4) -0.011(3)
C22' 0.103(5) 0.047(3) 0.056(3) 0.016(3) 0.023(3) -0.022(3)
C23' 0.147(7) 0.030(3) 0.113(6) -0.005(3) 0.090(6) -0.011(4)

loop_
_atom_type_symbol
_atom_type_description
_atom_type_scat_dispersion_real
_atom_type_scat_dispersion_imag
_atom_type_scat_source
C C 0.0033 0.0016 'International Tables Vol C Tables 4.2.6.8 and 6.1.1.4'
H H 0.0000 0.0000 'International Tables Vol C Tables 4.2.6.8 and 6.1.1.4'
B B 0.0013 0.0007 'International Tables Vol C Tables 4.2.6.8 and 6.1.1.4'
O O 0.0106 0.0060 'International Tables Vol C Tables 4.2.6.8 and 6.1.1.4'

loop_
_geom_angle_atom_site_label_1
_geom_angle_atom_site_label_2
_geom_angle_atom_site_label_3
_geom_angle
O1 B1 O2 110.48(13)
O1 B1 C1 124.96(14)
O2 B1 C1 124.55(14)
B1 O1 C10 105.73(12)
C15 O2 B1 105.58(12)
C2 C1 C6 118.51(14)
C2 C1 B1 120.56(14)
C6 C1 B1 120.86(14)
C3 C2 C1 119.53(14)
C3 C2 C7 118.34(14)
C1 C2 C7 122.13(14)
C4 C3 C2 122.05(15)
C4 C3 H3 119.0
C2 C3 H3 119.0
C5 C4 C3 118.13(15)
C5 C4 C8 120.91(16)
C3 C4 C8 120.95(16)
C4 C5 C6 121.85(15)
C4 C5 H5 119.1
C6 C5 H5 119.1
C5 C6 C1 119.86(15)
C5 C6 C9 117.96(15)
C1 C6 C9 122.17(15)
C2 C7 H7A 109.5
C2 C7 H7B 109.5
H7A C7 H7B 109.5
C2 C7 H7C 109.5
H7A C7 H7C 109.5
H7B C7 H7C 109.5
C4 C8 H8A 109.5
C4 C8 H8B 109.5
H8A C8 H8B 109.5
C4 C8 H8C 109.5
H8A C8 H8C 109.5
H8B C8 H8C 109.5
C6 C9 H9A 109.5
C6 C9 H9B 109.5
H9A C9 H9B 109.5
C6 C9 H9C 109.5
H9A C9 H9C 109.5
H9B C9 H9C 109.5
C15 C10 C11 122.37(14)
C15 C10 O1 108.79(12)
C11 C10 O1 128.84(13)
C10 C11 C12 114.03(13)
C10 C11 C16 122.43(14)
C12 C11 C16 123.54(13)
C13 C12 C11 124.47(14)
C13 C12 H12 117.8
C11 C12 H12 117.8
C14 C13 C12 118.80(14)
C14 C13 C20 120.63(14)
C12 C13 C20 120.57(14)
C15 C14 C13 117.29(14)
C15 C14 H14 121.4
C13 C14 H14 121.4
C14 C15 C10 123.01(14)
C14 C15 O2 127.59(14)
C10 C15 O2 109.40(13)
C11 C16 C17 111.40(14)
C11 C16 C19 110.22(13)
C17 C16 C19 107.96(14)
C11 C16 C18 108.71(13)
C17 C16 C18 109.30(14)
C19 C16 C18 109.23(15)
C16 C17 H17A 109.5
C16 C17 H17B 109.5
H17A C17 H17B 109.5
C16 C17 H17C 109.5
H17A C17 H17C 109.5
H17B C17 H17C 109.5
C16 C18 H18A 109.5
C16 C18 H18B 109.5
H18A C18 H18B 109.5
C16 C18 H18C 109.5
H18A C18 H18C 109.5
H18B C18 H18C 109.5
C16 C19 H19A 109.5
C16 C19 H19B 109.5
H19A C19 H19B 109.5
C16 C19 H19C 109.5
H19A C19 H19C 109.5
H19B C19 H19C 109.5
C21' C20 C21 138.9(3)
C21' C20 C13 109.8(3)
C21 C20 C13 111.11(17)
C21' C20 C23' 111.4(5)
C21 C20 C23' 51.7(4)
C13 C20 C23' 106.9(3)
C21' C20 C23 59.3(4)
C21 C20 C23 110.2(3)
C13 C20 C23 108.23(18)
C23' C20 C23 144.7(3)
C21' C20 C22' 110.2(5)
C21 C20 C22' 56.2(3)
C13 C20 C22' 112.7(2)
C23' C20 C22' 105.8(4)
C23 C20 C22' 56.1(3)
C21' C20 C22 50.6(4)
C21 C20 C22 108.0(3)
C13 C20 C22 112.55(17)
C23' C20 C22 62.3(4)
C23 C20 C22 106.7(3)
C22' C20 C22 134.7(3)
C20 C21 H21A 109.5
C20 C21 H21B 109.5
C20 C21 H21C 109.5
C20 C22 H22A 109.5
C20 C22 H22B 109.5
C20 C22 H22C 109.5
C20 C23 H23A 109.5
C20 C23 H23B 109.5
C20 C23 H23C 109.5
C20 C21' H21D 109.5
C20 C21' H21E 109.5
H21D C21' H21E 109.5
C20 C21' H21F 109.5
H21D C21' H21F 109.5
H21E C21' H21F 109.5
C20 C22' H22D 109.5
C20 C22' H22E 109.5
H22D C22' H22E 109.5
C20 C22' H22F 109.5
H22D C22' H22F 109.5
H22E C22' H22F 109.5
C20 C23' H23D 109.5
C20 C23' H23E 109.5
H23D C23' H23E 109.5
C20 C23' H23F 109.5
H23D C23' H23F 109.5
H23E C23' H23F 109.5

loop_
_geom_bond_atom_site_label_1
_geom_bond_atom_site_label_2
_geom_bond_distance
B1 O1 1.389(2)
B1 O2 1.391(2)
B1 C1 1.550(2)
O1 C10 1.3899(17)
O2 C15 1.3841(17)
C1 C2 1.410(2)
C1 C6 1.413(2)
C2 C3 1.394(2)
C2 C7 1.513(2)
C3 C4 1.385(2)
C3 H3 0.9500
C4 C5 1.384(2)
C4 C8 1.510(2)
C5 C6 1.390(2)
C5 H5 0.9500
C6 C9 1.512(2)
C7 H7A 0.9800
C7 H7B 0.9800
C7 H7C 0.9800
C8 H8A 0.9800
C8 H8B 0.9800
C8 H8C 0.9800
C9 H9A 0.9800
C9 H9B 0.9800
C9 H9C 0.9800
C10 C15 1.376(2)
C10 C11 1.386(2)
C11 C12 1.402(2)
C11 C16 1.529(2)
C12 C13 1.399(2)
C12 H12 0.9500
C13 C14 1.393(2)
C13 C20 1.535(2)
C14 C15 1.371(2)
C14 H14 0.9500
C16 C17 1.530(2)
C16 C19 1.533(2)
C16 C18 1.533(2)
C17 H17A 0.9800
C17 H17B 0.9800
C17 H17C 0.9800
C18 H18A 0.9800
C18 H18B 0.9800
C18 H18C 0.9800
C19 H19A 0.9800
C19 H19B 0.9800
C19 H19C 0.9800
C20 C21' 1.463(6)
C20 C21 1.491(3)
C20 C23' 1.541(7)
C20 C23 1.541(4)
C20 C22' 1.544(6)
C20 C22 1.558(4)
C21 H21A 0.9800
C21 H21B 0.9800
C21 H21C 0.9800
C22 H22A 0.9800
C22 H22B 0.9800
C22 H22C 0.9800
C23 H23A 0.9800
C23 H23B 0.9800
C23 H23C 0.9800
C21' H21D 0.9800
C21' H21E 0.9800
C21' H21F 0.9800
C22' H22D 0.9800
C22' H22E 0.9800
C22' H22F 0.9800
C23' H23D 0.9800
C23' H23E 0.9800
C23' H23F 0.9800
